data_1008000
loop_
_publ_author_name
'Levy, J. H.'
'Taylor, J. C.'
'Wilson, P. W.'

_publ_section_title
;
 Structures of fluorides. IX. The orthorhombic form of molybdenum hexafluoride
;
_journal_coden_ASTM ACBCAR
_journal_name_full
;
 Acta Crystallographica, Section B: Structural Crystallography and Crystal
 Chemistry
;
_journal_page_first 398
_journal_page_last 401
_journal_paper_doi 10.1107/S0567740875002890
_journal_volume 31
_journal_year 1975
_chemical_formula_structural 'Mo F6'
_chemical_formula_sum 'F6 Mo'
_chemical_name_systematic 'Molybdenum hexafluoride'
_space_group_IT_number 62
_symmetry_cell_setting orthorhombic
_symmetry_Int_Tables_number 62
_symmetry_space_group_name_Hall '-P 2ac 2n'
_symmetry_space_group_name_H-M 'P n m a'
_cell_angle_alpha 90
_cell_angle_beta 90
_cell_angle_gamma 90
_cell_formula_units_Z 4
_cell_length_a 9.559(9)
_cell_length_b 8.668(8)
_cell_length_c 5.015(5)
_cell_volume 415.5
_exptl_crystal_density_meas 3.27
_refine_ls_R_factor_all 0.11
_cod_database_code 1008000

loop_
_symmetry_equiv_pos_as_xyz
x,y,z
1/2+x,1/2-y,1/2-z
-x,1/2+y,-z
1/2-x,-y,1/2+z
-x,-y,-z
1/2-x,1/2+y,1/2+z
x,1/2-y,z
1/2+x,y,1/2-z

loop_
_atom_site_label
_atom_site_type_symbol
_atom_site_symmetry_multiplicity
_atom_site_Wyckoff_symbol
_atom_site_fract_x
_atom_site_fract_y
_atom_site_fract_z
_atom_site_occupancy
_atom_site_attached_hydrogens
_atom_site_calc_flag
Mo1 Mo6+ 4 c 0.1224(12) 0.25 0.1043(35) 1. 0 d
F1 F1- 4 c 0.0155(14) 0.25 -0.1978(30) 1. 0 d
F2 F1- 4 c 0.2559(17) 0.25 0.3744(71) 1. 0 d
F3 F1- 8 d 0.0221(11) 0.0993(11) 0.2446(20) 1. 0 d
F4 F1- 8 d 0.232(1) 0.1120(21) -0.0711(42) 1. 0 d

loop_
_atom_type_symbol
_atom_type_oxidation_number
Mo6+ 6.000
F1- -1.000

loop_
_cod_changelog_entry_id
_cod_changelog_entry_author
_cod_changelog_entry_date
_cod_changelog_entry_text
1 'Vaitkus, Antanas' 2025-01-14T10:36:55+02:00
;
 Updated bibliographic information. Updated the '_chemical_name_systematic'
 data item value.
;
